data_7245459
loop_
_publ_author_name
'Tominaga, Masahide'
'Hyodo, Tadashi'
'Mizuno, Kosuke'
'Kawahata, Masatoshi'
'Yamaguchi, Kentaro'

_publ_section_title
;
 Water adsorption in porous organic crystals of adamantane-bearing
 macrocycles
;
_journal_name_full CrystEngComm
_journal_paper_doi 10.1039/D2CE01030E
_journal_year 2022
_chemical_formula_sum 'C54.31 H48.62 Cl8.62 N4 O4'
_chemical_formula_weight 1126.80
_space_group_crystal_system monoclinic
_space_group_IT_number 14
_space_group_name_Hall '-P 2yn'
_space_group_name_H-M_alt 'P 1 21/n 1'
_atom_sites_solution_hydrogens geom
_audit_creation_method SHELXL-2018/3
_audit_update_record
;
2022-07-14 deposited with the CCDC.	2022-09-02 downloaded from the CCDC.
;
_cell_angle_alpha 90
_cell_angle_beta 104.313(2)
_cell_angle_gamma 90
_cell_formula_units_Z 2
_cell_length_a 16.3935(11)
_cell_length_b 7.0220(5)
_cell_length_c 23.5881(15)
_cell_measurement_reflns_used 9742
_cell_measurement_temperature 100(2)
_cell_measurement_theta_max 78.44
_cell_measurement_theta_min 3.61
_cell_volume 2631.1(3)
_computing_cell_refinement 'SAINT (Bruker AXS, 2015)'
_computing_data_collection 'APEX3 (Bruker AXS, 2015)'
_computing_data_reduction 'SAINT (Bruker AXS, 2015)'
_computing_molecular_graphics 'ORTEP-3 for Windows (Farrugia, 1997)'
_computing_publication_material 'SHELXLE (H\"ubschle et al., 2011)'
_computing_structure_refinement 'SHELXL-2018/3 (Sheldrick, 2018)'
_computing_structure_solution 'SHELXT 2014/5 (Sheldrick, 2015)'
_diffrn_ambient_temperature 100(2)
_diffrn_detector_area_resol_mean 10.24
_diffrn_measured_fraction_theta_full 0.968
_diffrn_measured_fraction_theta_max 0.940
_diffrn_measurement_device_type 'BrukerD8 goniometer'
_diffrn_measurement_method 'omega and phi scans'
_diffrn_radiation_type CuK\a
_diffrn_radiation_wavelength 1.54178
_diffrn_reflns_av_R_equivalents 0.0526
_diffrn_reflns_av_unetI/netI 0.0266
_diffrn_reflns_Laue_measured_fraction_full 0.968
_diffrn_reflns_Laue_measured_fraction_max 0.940
_diffrn_reflns_limit_h_max 19
_diffrn_reflns_limit_h_min -20
_diffrn_reflns_limit_k_max 8
_diffrn_reflns_limit_k_min -8
_diffrn_reflns_limit_l_max 27
_diffrn_reflns_limit_l_min -30
_diffrn_reflns_number 34786
_diffrn_reflns_point_group_measured_fraction_full 0.968
_diffrn_reflns_point_group_measured_fraction_max 0.940
_diffrn_reflns_theta_full 67.679
_diffrn_reflns_theta_max 79.692
_diffrn_reflns_theta_min 2.969
_diffrn_source 'rotating-anode X-ray tube'
_exptl_absorpt_coefficient_mu 4.606
_exptl_absorpt_correction_T_max 0.9403
_exptl_absorpt_correction_T_min 0.8968
_exptl_absorpt_correction_type empirical
_exptl_absorpt_process_details 'SADABS Sheldrick 1996'
_exptl_crystal_colour colourless
_exptl_crystal_density_diffrn 1.422
_exptl_crystal_description prismatic
_exptl_crystal_F_000 1162
_exptl_crystal_size_max 0.200
_exptl_crystal_size_mid 0.200
_exptl_crystal_size_min 0.180
_refine_diff_density_max 0.972
_refine_diff_density_min -1.068
_refine_diff_density_rms 0.084
_refine_ls_extinction_method none
_refine_ls_goodness_of_fit_ref 1.067
_refine_ls_hydrogen_treatment constr
_refine_ls_matrix_type full
_refine_ls_number_parameters 401
_refine_ls_number_reflns 5374
_refine_ls_number_restraints 82
_refine_ls_restrained_S_all 1.138
_refine_ls_R_factor_all 0.0639
_refine_ls_R_factor_gt 0.0634
_refine_ls_shift/su_max 0.000
_refine_ls_shift/su_mean 0.000
_refine_ls_structure_factor_coef Fsqd
_refine_ls_weighting_details 'w=1/[\s^2^(Fo^2^)+(0.1161P)^2^+3.5081P] where P=(Fo^2^+2Fc^2^)/3'
_refine_ls_weighting_scheme calc
_refine_ls_wR_factor_gt 0.1940
_refine_ls_wR_factor_ref 0.1944
_reflns_Friedel_coverage 0.000
_reflns_number_gt 5275
_reflns_number_total 5374
_reflns_threshold_expression 'I > 2\s(I)'
_cod_data_source_file d2ce01030e2.cif
_cod_data_source_block 1a
_cod_original_sg_symbol_H-M 'P 21/n'
_cod_database_code 7245459
_shelx_shelxl_version_number 2018/3
_shelx_space_group_comment
;
The symmetry employed for this shelxl refinement is uniquely defined
by the following loop, which should always be used as a source of
symmetry information in preference to the above space-group names.
They are only intended as comments.
;
_shelx_estimated_absorpt_t_min 0.459
_shelx_estimated_absorpt_t_max 0.491

loop_
_space_group_symop_operation_xyz
'x, y, z'
'-x+1/2, y+1/2, -z+1/2'
'-x, -y, -z'
'x-1/2, -y-1/2, z-1/2'

loop_
_atom_site_label
_atom_site_type_symbol
_atom_site_fract_x
_atom_site_fract_y
_atom_site_fract_z
_atom_site_U_iso_or_equiv
_atom_site_adp_type
_atom_site_occupancy
_atom_site_site_symmetry_order
_atom_site_calc_flag
_atom_site_refinement_flags_posn
_atom_site_refinement_flags_adp
_atom_site_refinement_flags_occupancy
_atom_site_disorder_assembly
_atom_site_disorder_group
C1D C 0.4329(19) 0.448(3) 0.4867(6) 0.179(3) Uani 0.361(5) 1 d D U P A -4
H1DA H 0.378348 0.385563 0.485091 0.215 Uiso 0.361(5) 1 calc R U P A -4
H1DB H 0.469840 0.351375 0.475415 0.215 Uiso 0.361(5) 1 calc R U P A -4
Cl1D Cl 0.4769(5) 0.5070(12) 0.5590(4) 0.168(3) Uani 0.361(5) 1 d D U P A -4
Cl2D Cl 0.4142(6) 0.6283(14) 0.4314(4) 0.189(3) Uani 0.361(5) 1 d D U P A -4
C1C C 0.3415(12) -0.074(3) 0.4817(8) 0.054(5) Uani 0.202(7) 1 d D U P B -3
H1CA H 0.289888 -0.004839 0.461200 0.065 Uiso 0.202(7) 1 calc R U P B -3
H1CB H 0.324454 -0.201958 0.491921 0.065 Uiso 0.202(7) 1 calc R U P B -3
Cl1C Cl 0.3875(11) 0.045(2) 0.5442(5) 0.142(5) Uani 0.202(7) 1 d D U P B -3
Cl2C Cl 0.4066(11) -0.097(2) 0.4351(5) 0.154(6) Uani 0.202(7) 1 d D U P B -3
C1B C 0.3637(15) 0.158(3) 0.4886(13) 0.070(8) Uani 0.173(6) 1 d D U P C -2
H1BA H 0.375631 0.260194 0.518373 0.084 Uiso 0.173(6) 1 calc R U P C -2
H1BB H 0.314376 0.192033 0.456586 0.084 Uiso 0.173(6) 1 calc R U P C -2
Cl1B Cl 0.4513(7) 0.097(2) 0.4634(6) 0.134(5) Uani 0.173(6) 1 d D U P C -2
Cl2B Cl 0.3538(13) -0.063(2) 0.5183(9) 0.130(6) Uani 0.173(6) 1 d D U P C -2
C1A C 0.3598(7) 0.0545(18) 0.4686(3) 0.073(4) Uani 0.419(6) 1 d D . P D -1
H1AA H 0.419453 0.093000 0.474531 0.087 Uiso 0.419(6) 1 calc R U P D -1
H1AB H 0.323952 0.163028 0.450869 0.087 Uiso 0.419(6) 1 calc R U P D -1
Cl1A Cl 0.3387(3) -0.1445(6) 0.4211(2) 0.1038(18) Uani 0.419(6) 1 d D . P D -1
Cl2A Cl 0.3398(3) -0.0034(7) 0.5353(2) 0.0767(13) Uani 0.419(6) 1 d D . P D -1
C1 C 0.20789(15) 0.1912(4) 0.24616(10) 0.0254(5) Uani 1 1 d . . . . .
H1 H 0.152407 0.175977 0.222304 0.030 Uiso 1 1 calc R U . . .
C2 C 0.22016(15) 0.2190(4) 0.30590(10) 0.0237(5) Uani 1 1 d . . . . .
C3 C 0.15696(14) 0.2758(4) 0.38456(10) 0.0248(5) Uani 1 1 d . . . . .
C4 C 0.12879(14) 0.1555(3) 0.42169(10) 0.0241(5) Uani 1 1 d . . . . .
C5 C 0.12858(14) 0.2133(3) 0.47821(10) 0.0232(5) Uani 1 1 d . . . . .
H5 H 0.108579 0.129148 0.503277 0.028 Uiso 1 1 calc R U . . .
C6 C 0.15749(14) 0.3936(3) 0.49815(10) 0.0217(5) Uani 1 1 d . . . . .
C7 C 0.18676(15) 0.5127(4) 0.45948(10) 0.0251(5) Uani 1 1 d . . . . .
H7 H 0.207952 0.635304 0.472394 0.030 Uiso 1 1 calc R U . . .
C8 C 0.18546(15) 0.4558(4) 0.40318(11) 0.0276(5) Uani 1 1 d . . . . .
H8 H 0.204059 0.539990 0.377443 0.033 Uiso 1 1 calc R U . . .
C9 C 0.15667(13) 0.4663(3) 0.55888(10) 0.0201(4) Uani 1 1 d . . . . .
C10 C 0.36079(15) 0.2395(4) 0.31697(11) 0.0297(5) Uani 1 1 d . . . . .
H10 H 0.416171 0.257068 0.340768 0.036 Uiso 1 1 calc R U . . .
C11 C 0.34827(15) 0.2106(4) 0.25754(11) 0.0254(5) Uani 1 1 d . . . . .
C12 C 0.49275(15) 0.2520(4) 0.26055(10) 0.0276(5) Uani 1 1 d . . . . .
C13 C 0.54503(16) 0.1203(4) 0.29507(12) 0.0302(5) Uani 1 1 d . . . . .
C14 C 0.62823(15) 0.1659(4) 0.32187(12) 0.0298(5) Uani 1 1 d . . . . .
H14 H 0.663375 0.073303 0.345291 0.036 Uiso 1 1 calc R U . . .
C15 C 0.66069(14) 0.3446(4) 0.31493(10) 0.0228(5) Uani 1 1 d . . . . .
C16 C 0.60657(15) 0.4766(4) 0.28060(11) 0.0275(5) Uani 1 1 d . . . . .
H16 H 0.626965 0.600478 0.275502 0.033 Uiso 1 1 calc R U . . .
C17 C 0.52316(15) 0.4309(4) 0.25356(11) 0.0296(5) Uani 1 1 d . . . . .
H17 H 0.487448 0.523129 0.230379 0.035 Uiso 1 1 calc R U . . .
C18 C 0.75163(14) 0.3967(3) 0.34624(10) 0.0216(5) Uani 1 1 d . . . . .
C19 C 0.80948(15) 0.2200(4) 0.35500(11) 0.0268(5) Uani 1 1 d . . . . .
H19A H 0.787615 0.122997 0.377907 0.032 Uiso 1 1 calc R U . . .
H19B H 0.809240 0.164137 0.316421 0.032 Uiso 1 1 calc R U . . .
C20 C 0.90004(15) 0.2727(4) 0.38712(11) 0.0286(5) Uani 1 1 d . . . . .
H20 H 0.936191 0.156166 0.392068 0.034 Uiso 1 1 calc R U . . .
C21 C 0.93502(16) 0.4216(5) 0.35246(12) 0.0346(6) Uani 1 1 d . . . . .
H21A H 0.936413 0.369721 0.313694 0.042 Uiso 1 1 calc R U . . .
H21B H 0.993198 0.455829 0.373552 0.042 Uiso 1 1 calc R U . . .
C22 C 0.87859(16) 0.5989(4) 0.34477(11) 0.0294(5) Uani 1 1 d . . . . .
H22 H 0.901133 0.696863 0.321859 0.035 Uiso 1 1 calc R U . . .
C23 C 0.78883(15) 0.5461(4) 0.31178(10) 0.0282(5) Uani 1 1 d . . . . .
H23A H 0.789284 0.494342 0.272818 0.034 Uiso 1 1 calc R U . . .
H23B H 0.753091 0.661607 0.305880 0.034 Uiso 1 1 calc R U . . .
C24 C 0.75283(13) 0.4802(3) 0.40681(10) 0.0206(4) Uani 1 1 d . . . . .
H24A H 0.729273 0.385696 0.429571 0.025 Uiso 1 1 calc R U . . .
H24B H 0.716752 0.595074 0.401861 0.025 Uiso 1 1 calc R U . . .
C25 C 0.89926(14) 0.3528(4) 0.44731(10) 0.0248(5) Uani 1 1 d . . . . .
H25A H 0.957442 0.384838 0.468936 0.030 Uiso 1 1 calc R U . . .
H25B H 0.877411 0.255083 0.469992 0.030 Uiso 1 1 calc R U . . .
C26 C 0.87823(15) 0.6808(4) 0.40499(10) 0.0251(5) Uani 1 1 d . . . . .
H26A H 0.843065 0.797198 0.400012 0.030 Uiso 1 1 calc R U . . .
H26B H 0.936267 0.716351 0.426015 0.030 Uiso 1 1 calc R U . . .
Cl1 Cl 0.09272(4) -0.07079(9) 0.39860(3) 0.0336(2) Uani 1 1 d . . . . .
Cl2 Cl 0.50739(5) -0.10365(11) 0.30494(4) 0.0519(3) Uani 1 1 d . . . . .
N1 N 0.29501(13) 0.2429(4) 0.34107(9) 0.0304(5) Uani 1 1 d . . . . .
N2 N 0.27258(13) 0.1857(3) 0.22210(9) 0.0267(4) Uani 1 1 d . . . . .
O1 O 0.14959(11) 0.2161(3) 0.32726(8) 0.0308(4) Uani 1 1 d . . . . .
O2 O 0.41178(11) 0.2037(3) 0.22925(8) 0.0343(5) Uani 1 1 d . . . . .

loop_
_atom_site_aniso_label
_atom_site_aniso_U_11
_atom_site_aniso_U_22
_atom_site_aniso_U_33
_atom_site_aniso_U_23
_atom_site_aniso_U_13
_atom_site_aniso_U_12
C1D 0.167(5) 0.180(6) 0.199(6) -0.065(4) 0.065(4) -0.037(4)
Cl1D 0.156(5) 0.174(6) 0.190(6) -0.072(4) 0.074(4) -0.034(4)
Cl2D 0.178(5) 0.186(6) 0.208(6) -0.060(4) 0.059(4) -0.039(4)
C1C 0.052(6) 0.050(6) 0.058(6) 0.009(5) 0.010(4) -0.009(4)
Cl1C 0.144(9) 0.186(10) 0.094(6) 0.041(6) 0.025(6) -0.004(7)
Cl2C 0.161(9) 0.159(9) 0.124(7) 0.052(6) 0.001(6) 0.046(7)
C1B 0.070(9) 0.072(9) 0.067(9) 0.002(5) 0.016(5) 0.003(5)
Cl1B 0.098(6) 0.186(10) 0.123(8) 0.040(6) 0.038(5) 0.023(6)
Cl2B 0.147(9) 0.107(8) 0.145(10) 0.002(7) 0.054(8) -0.039(7)
C1A 0.063(6) 0.110(11) 0.041(5) 0.037(6) 0.004(4) -0.006(6)
Cl1A 0.122(4) 0.083(2) 0.115(3) 0.021(2) 0.046(3) -0.022(2)
Cl2A 0.095(3) 0.078(2) 0.066(2) 0.0223(17) 0.0374(19) 0.0112(19)
C1 0.0193(10) 0.0323(12) 0.0224(11) -0.0031(9) 0.0011(8) -0.0004(9)
C2 0.0217(11) 0.0280(12) 0.0221(11) -0.0018(9) 0.0065(8) 0.0013(9)
C3 0.0179(10) 0.0372(13) 0.0191(11) -0.0023(9) 0.0045(8) 0.0028(9)
C4 0.0193(10) 0.0256(11) 0.0263(12) -0.0028(9) 0.0035(8) 0.0029(9)
C5 0.0223(11) 0.0250(11) 0.0226(11) 0.0030(9) 0.0060(8) 0.0027(9)
C6 0.0193(10) 0.0256(11) 0.0202(11) 0.0017(8) 0.0050(8) 0.0029(8)
C7 0.0271(11) 0.0269(12) 0.0224(11) 0.0010(9) 0.0079(9) -0.0015(9)
C8 0.0269(12) 0.0353(13) 0.0225(12) 0.0029(10) 0.0098(9) -0.0007(10)
C9 0.0192(10) 0.0239(11) 0.0181(10) 0.0028(8) 0.0061(8) 0.0021(8)
C10 0.0188(11) 0.0479(15) 0.0213(12) -0.0049(10) 0.0030(8) -0.0002(10)
C11 0.0223(11) 0.0316(12) 0.0226(11) -0.0026(9) 0.0061(9) 0.0010(9)
C12 0.0191(11) 0.0447(14) 0.0200(11) -0.0083(10) 0.0066(8) -0.0008(10)
C13 0.0248(12) 0.0321(13) 0.0358(14) -0.0040(10) 0.0115(10) -0.0036(10)
C14 0.0223(11) 0.0325(13) 0.0340(13) 0.0039(10) 0.0060(9) 0.0024(10)
C15 0.0199(10) 0.0322(12) 0.0169(10) -0.0014(9) 0.0057(8) 0.0021(9)
C16 0.0209(11) 0.0330(13) 0.0273(12) 0.0016(10) 0.0036(9) 0.0018(9)
C17 0.0216(11) 0.0414(14) 0.0243(12) 0.0014(10) 0.0032(9) 0.0053(10)
C18 0.0171(10) 0.0277(11) 0.0198(11) 0.0020(8) 0.0044(8) 0.0026(8)
C19 0.0211(11) 0.0315(12) 0.0262(12) -0.0060(9) 0.0033(9) 0.0060(9)
C20 0.0194(11) 0.0386(14) 0.0266(12) -0.0048(10) 0.0035(9) 0.0083(10)
C21 0.0210(11) 0.0569(18) 0.0283(13) -0.0080(12) 0.0106(9) -0.0004(11)
C22 0.0249(12) 0.0442(15) 0.0211(12) 0.0040(10) 0.0095(9) -0.0056(10)
C23 0.0244(11) 0.0422(14) 0.0177(11) 0.0071(10) 0.0049(8) -0.0018(10)
C24 0.0186(10) 0.0232(11) 0.0210(11) 0.0028(8) 0.0070(8) 0.0029(8)
C25 0.0206(11) 0.0295(12) 0.0224(11) 0.0000(9) 0.0018(8) 0.0062(9)
C26 0.0233(11) 0.0309(12) 0.0219(11) 0.0033(9) 0.0070(8) -0.0032(9)
Cl1 0.0399(4) 0.0275(3) 0.0315(4) -0.0057(2) 0.0055(3) -0.0015(2)
Cl2 0.0350(4) 0.0361(4) 0.0844(6) 0.0027(4) 0.0145(4) -0.0088(3)
N1 0.0245(10) 0.0465(13) 0.0204(10) -0.0038(9) 0.0058(8) 0.0011(9)
N2 0.0248(10) 0.0354(11) 0.0190(10) -0.0034(8) 0.0038(7) -0.0011(8)
O1 0.0213(8) 0.0509(11) 0.0215(9) -0.0090(8) 0.0079(6) -0.0035(8)
O2 0.0203(8) 0.0607(13) 0.0230(9) -0.0130(8) 0.0074(7) -0.0059(8)

loop_
_atom_type_symbol
_atom_type_description
_atom_type_scat_dispersion_real
_atom_type_scat_dispersion_imag
_atom_type_scat_source
C C 0.0181 0.0091 'International Tables Vol C Tables 4.2.6.8 and 6.1.1.4'
H H 0.0000 0.0000 'International Tables Vol C Tables 4.2.6.8 and 6.1.1.4'
Cl Cl 0.3639 0.7018 'International Tables Vol C Tables 4.2.6.8 and 6.1.1.4'
N N 0.0311 0.0180 'International Tables Vol C Tables 4.2.6.8 and 6.1.1.4'
O O 0.0492 0.0322 'International Tables Vol C Tables 4.2.6.8 and 6.1.1.4'

loop_
_geom_angle_atom_site_label_1
_geom_angle_atom_site_label_2
_geom_angle_atom_site_label_3
_geom_angle
_geom_angle_site_symmetry_1
_geom_angle_site_symmetry_3
_geom_angle_publ_flag
Cl1D C1D Cl2D 120.4(14) . . ?
Cl1D C1D H1DA 107.2 . . ?
Cl2D C1D H1DA 107.2 . . ?
Cl1D C1D H1DB 107.2 . . ?
Cl2D C1D H1DB 107.2 . . ?
H1DA C1D H1DB 106.9 . . ?
Cl1C C1C Cl2C 112.9(12) . . ?
Cl1C C1C H1CA 109.0 . . ?
Cl2C C1C H1CA 109.0 . . ?
Cl1C C1C H1CB 109.0 . . ?
Cl2C C1C H1CB 109.0 . . ?
H1CA C1C H1CB 107.8 . . ?
Cl2B C1B Cl1B 94.8(12) . . ?
Cl2B C1B H1BA 112.8 . . ?
Cl1B C1B H1BA 112.8 . . ?
Cl2B C1B H1BB 112.8 . . ?
Cl1B C1B H1BB 112.8 . . ?
H1BA C1B H1BB 110.2 . . ?
Cl2A C1A Cl1A 109.8(7) . . ?
Cl2A C1A H1AA 109.7 . . ?
Cl1A C1A H1AA 109.7 . . ?
Cl2A C1A H1AB 109.7 . . ?
Cl1A C1A H1AB 109.7 . . ?
H1AA C1A H1AB 108.2 . . ?
N2 C1 C2 120.7(2) . . ?
N2 C1 H1 119.7 . . ?
C2 C1 H1 119.7 . . ?
N1 C2 O1 120.8(2) . . ?
N1 C2 C1 122.6(2) . . ?
O1 C2 C1 116.6(2) . . ?
C4 C3 C8 120.0(2) . . ?
C4 C3 O1 118.1(2) . . ?
C8 C3 O1 121.7(2) . . ?
C3 C4 C5 120.7(2) . . ?
C3 C4 Cl1 120.28(19) . . ?
C5 C4 Cl1 119.03(19) . . ?
C6 C5 C4 120.4(2) . . ?
C6 C5 H5 119.8 . . ?
C4 C5 H5 119.8 . . ?
C5 C6 C7 117.6(2) . . ?
C5 C6 C9 122.7(2) . . ?
C7 C6 C9 119.6(2) . . ?
C8 C7 C6 121.6(2) . . ?
C8 C7 H7 119.2 . . ?
C6 C7 H7 119.2 . . ?
C3 C8 C7 119.6(2) . . ?
C3 C8 H8 120.2 . . ?
C7 C8 H8 120.2 . . ?
C6 C9 C26 112.8(2) . 3_666 ?
C6 C9 C24 110.01(17) . 3_666 ?
C26 C9 C24 108.23(18) 3_666 3_666 ?
C6 C9 C25 109.15(18) . 3_666 ?
C26 C9 C25 108.06(19) 3_666 3_666 ?
C24 C9 C25 108.50(19) 3_666 3_666 ?
N1 C10 C11 120.1(2) . . ?
N1 C10 H10 120.0 . . ?
C11 C10 H10 120.0 . . ?
N2 C11 O2 113.2(2) . . ?
N2 C11 C10 122.8(2) . . ?
O2 C11 C10 124.1(2) . . ?
C17 C12 C13 119.4(2) . . ?
C17 C12 O2 119.0(2) . . ?
C13 C12 O2 121.4(2) . . ?
C12 C13 C14 120.6(3) . . ?
C12 C13 Cl2 119.9(2) . . ?
C14 C13 Cl2 119.4(2) . . ?
C15 C14 C13 121.0(2) . . ?
C15 C14 H14 119.5 . . ?
C13 C14 H14 119.5 . . ?
C14 C15 C16 117.5(2) . . ?
C14 C15 C18 120.9(2) . . ?
C16 C15 C18 121.6(2) . . ?
C15 C16 C17 121.5(2) . . ?
C15 C16 H16 119.2 . . ?
C17 C16 H16 119.2 . . ?
C12 C17 C16 119.9(2) . . ?
C12 C17 H17 120.1 . . ?
C16 C17 H17 120.1 . . ?
C15 C18 C24 108.97(17) . . ?
C15 C18 C23 111.83(19) . . ?
C24 C18 C23 108.3(2) . . ?
C15 C18 C19 111.4(2) . . ?
C24 C18 C19 108.37(18) . . ?
C23 C18 C19 107.90(19) . . ?
C20 C19 C18 111.1(2) . . ?
C20 C19 H19A 109.4 . . ?
C18 C19 H19A 109.4 . . ?
C20 C19 H19B 109.4 . . ?
C18 C19 H19B 109.4 . . ?
H19A C19 H19B 108.0 . . ?
C21 C20 C25 109.6(2) . . ?
C21 C20 C19 110.3(2) . . ?
C25 C20 C19 108.52(19) . . ?
C21 C20 H20 109.5 . . ?
C25 C20 H20 109.5 . . ?
C19 C20 H20 109.5 . . ?
C20 C21 C22 108.9(2) . . ?
C20 C21 H21A 109.9 . . ?
C22 C21 H21A 109.9 . . ?
C20 C21 H21B 109.9 . . ?
C22 C21 H21B 109.9 . . ?
H21A C21 H21B 108.3 . . ?
C23 C22 C26 109.8(2) . . ?
C23 C22 C21 109.8(2) . . ?
C26 C22 C21 109.6(2) . . ?
C23 C22 H22 109.2 . . ?
C26 C22 H22 109.2 . . ?
C21 C22 H22 109.2 . . ?
C22 C23 C18 110.66(19) . . ?
C22 C23 H23A 109.5 . . ?
C18 C23 H23A 109.5 . . ?
C22 C23 H23B 109.5 . . ?
C18 C23 H23B 109.5 . . ?
H23A C23 H23B 108.1 . . ?
C18 C24 C9 111.57(17) . 3_666 ?
C18 C24 H24A 109.3 . . ?
C9 C24 H24A 109.3 3_666 . ?
C18 C24 H24B 109.3 . . ?
C9 C24 H24B 109.3 3_666 . ?
H24A C24 H24B 108.0 . . ?
C20 C25 C9 110.72(19) . 3_666 ?
C20 C25 H25A 109.5 . . ?
C9 C25 H25A 109.5 3_666 . ?
C20 C25 H25B 109.5 . . ?
C9 C25 H25B 109.5 3_666 . ?
H25A C25 H25B 108.1 . . ?
C22 C26 C9 110.4(2) . 3_666 ?
C22 C26 H26A 109.6 . . ?
C9 C26 H26A 109.6 3_666 . ?
C22 C26 H26B 109.6 . . ?
C9 C26 H26B 109.6 3_666 . ?
H26A C26 H26B 108.1 . . ?
C2 N1 C10 117.1(2) . . ?
C1 N2 C11 116.8(2) . . ?
C2 O1 C3 118.29(18) . . ?
C11 O2 C12 118.23(19) . . ?

loop_
_geom_bond_atom_site_label_1
_geom_bond_atom_site_label_2
_geom_bond_distance
_geom_bond_site_symmetry_2
_geom_bond_publ_flag
C1D Cl1D 1.729(14) . ?
C1D Cl2D 1.787(15) . ?
C1D H1DA 0.9900 . ?
C1D H1DB 0.9900 . ?
C1C Cl1C 1.699(14) . ?
C1C Cl2C 1.720(14) . ?
C1C H1CA 0.9900 . ?
C1C H1CB 0.9900 . ?
C1B Cl2B 1.728(15) . ?
C1B Cl1B 1.738(15) . ?
C1B H1BA 0.9900 . ?
C1B H1BB 0.9900 . ?
C1A Cl2A 1.733(8) . ?
C1A Cl1A 1.771(12) . ?
C1A H1AA 0.9900 . ?
C1A H1AB 0.9900 . ?
C1 N2 1.321(3) . ?
C1 C2 1.387(3) . ?
C1 H1 0.9500 . ?
C2 N1 1.311(3) . ?
C2 O1 1.371(3) . ?
C3 C4 1.376(4) . ?
C3 C8 1.381(4) . ?
C3 O1 1.392(3) . ?
C4 C5 1.394(3) . ?
C4 Cl1 1.736(2) . ?
C5 C6 1.392(3) . ?
C5 H5 0.9500 . ?
C6 C7 1.406(3) . ?
C6 C9 1.524(3) . ?
C7 C8 1.382(3) . ?
C7 H7 0.9500 . ?
C8 H8 0.9500 . ?
C9 C26 1.537(3) 3_666 ?
C9 C24 1.550(3) 3_666 ?
C9 C25 1.552(3) 3_666 ?
C10 N1 1.338(3) . ?
C10 C11 1.381(3) . ?
C10 H10 0.9500 . ?
C11 N2 1.325(3) . ?
C11 O2 1.369(3) . ?
C12 C17 1.377(4) . ?
C12 C13 1.381(4) . ?
C12 O2 1.392(3) . ?
C13 C14 1.392(4) . ?
C13 Cl2 1.726(3) . ?
C14 C15 1.389(4) . ?
C14 H14 0.9500 . ?
C15 C16 1.395(3) . ?
C15 C18 1.535(3) . ?
C16 C17 1.396(3) . ?
C16 H16 0.9500 . ?
C17 H17 0.9500 . ?
C18 C24 1.540(3) . ?
C18 C23 1.542(3) . ?
C18 C19 1.544(3) . ?
C19 C20 1.536(3) . ?
C19 H19A 0.9900 . ?
C19 H19B 0.9900 . ?
C20 C21 1.524(4) . ?
C20 C25 1.530(3) . ?
C20 H20 1.0000 . ?
C21 C22 1.535(4) . ?
C21 H21A 0.9900 . ?
C21 H21B 0.9900 . ?
C22 C23 1.530(3) . ?
C22 C26 1.534(3) . ?
C22 H22 1.0000 . ?
C23 H23A 0.9900 . ?
C23 H23B 0.9900 . ?
C24 H24A 0.9900 . ?
C24 H24B 0.9900 . ?
C25 H25A 0.9900 . ?
C25 H25B 0.9900 . ?
C26 H26A 0.9900 . ?
C26 H26B 0.9900 . ?

loop_
_geom_torsion_atom_site_label_1
_geom_torsion_atom_site_label_2
_geom_torsion_atom_site_label_3
_geom_torsion_atom_site_label_4
_geom_torsion
_geom_torsion_site_symmetry_1
_geom_torsion_site_symmetry_2
_geom_torsion_site_symmetry_3
_geom_torsion_site_symmetry_4
_geom_torsion_publ_flag
N2 C1 C2 N1 0.7(4) . . . . ?
N2 C1 C2 O1 -177.8(2) . . . . ?
C8 C3 C4 C5 0.1(3) . . . . ?
O1 C3 C4 C5 -175.1(2) . . . . ?
C8 C3 C4 Cl1 179.91(18) . . . . ?
O1 C3 C4 Cl1 4.8(3) . . . . ?
C3 C4 C5 C6 -0.5(3) . . . . ?
Cl1 C4 C5 C6 179.68(17) . . . . ?
C4 C5 C6 C7 -0.2(3) . . . . ?
C4 C5 C6 C9 178.4(2) . . . . ?
C5 C6 C7 C8 1.4(3) . . . . ?
C9 C6 C7 C8 -177.3(2) . . . . ?
C4 C3 C8 C7 1.1(4) . . . . ?
O1 C3 C8 C7 176.0(2) . . . . ?
C6 C7 C8 C3 -1.8(4) . . . . ?
C5 C6 C9 C26 0.6(3) . . . 3_666 ?
C7 C6 C9 C26 179.2(2) . . . 3_666 ?
C5 C6 C9 C24 121.6(2) . . . 3_666 ?
C7 C6 C9 C24 -59.8(3) . . . 3_666 ?
C5 C6 C9 C25 -119.5(2) . . . 3_666 ?
C7 C6 C9 C25 59.1(3) . . . 3_666 ?
N1 C10 C11 N2 0.2(4) . . . . ?
N1 C10 C11 O2 -179.5(3) . . . . ?
C17 C12 C13 C14 -1.1(4) . . . . ?
O2 C12 C13 C14 174.2(2) . . . . ?
C17 C12 C13 Cl2 179.23(19) . . . . ?
O2 C12 C13 Cl2 -5.5(3) . . . . ?
C12 C13 C14 C15 0.3(4) . . . . ?
Cl2 C13 C14 C15 -180.0(2) . . . . ?
C13 C14 C15 C16 0.6(4) . . . . ?
C13 C14 C15 C18 177.9(2) . . . . ?
C14 C15 C16 C17 -0.7(4) . . . . ?
C18 C15 C16 C17 -178.1(2) . . . . ?
C13 C12 C17 C16 0.9(4) . . . . ?
O2 C12 C17 C16 -174.5(2) . . . . ?
C15 C16 C17 C12 0.0(4) . . . . ?
C14 C15 C18 C24 -89.0(3) . . . . ?
C16 C15 C18 C24 88.3(3) . . . . ?
C14 C15 C18 C23 151.4(2) . . . . ?
C16 C15 C18 C23 -31.4(3) . . . . ?
C14 C15 C18 C19 30.5(3) . . . . ?
C16 C15 C18 C19 -152.2(2) . . . . ?
C15 C18 C19 C20 -179.18(19) . . . . ?
C24 C18 C19 C20 -59.3(3) . . . . ?
C23 C18 C19 C20 57.7(3) . . . . ?
C18 C19 C20 C21 -59.2(3) . . . . ?
C18 C19 C20 C25 60.8(3) . . . . ?
C25 C20 C21 C22 -60.4(3) . . . . ?
C19 C20 C21 C22 59.1(3) . . . . ?
C20 C21 C22 C23 -59.9(3) . . . . ?
C20 C21 C22 C26 60.7(3) . . . . ?
C26 C22 C23 C18 -59.7(3) . . . . ?
C21 C22 C23 C18 60.9(3) . . . . ?
C15 C18 C23 C22 178.5(2) . . . . ?
C24 C18 C23 C22 58.5(3) . . . . ?
C19 C18 C23 C22 -58.7(3) . . . . ?
C15 C18 C24 C9 179.34(19) . . . 3_666 ?
C23 C18 C24 C9 -58.8(2) . . . 3_666 ?
C19 C18 C24 C9 58.0(2) . . . 3_666 ?
C21 C20 C25 C9 60.1(3) . . . 3_666 ?
C19 C20 C25 C9 -60.4(3) . . . 3_666 ?
C23 C22 C26 C9 59.9(3) . . . 3_666 ?
C21 C22 C26 C9 -60.7(3) . . . 3_666 ?
O1 C2 N1 C10 178.5(2) . . . . ?
C1 C2 N1 C10 0.0(4) . . . . ?
C11 C10 N1 C2 -0.4(4) . . . . ?
C2 C1 N2 C11 -0.9(4) . . . . ?
O2 C11 N2 C1 -179.7(2) . . . . ?
C10 C11 N2 C1 0.5(4) . . . . ?
N1 C2 O1 C3 12.4(4) . . . . ?
C1 C2 O1 C3 -169.0(2) . . . . ?
C4 C3 O1 C2 -126.8(2) . . . . ?
C8 C3 O1 C2 58.1(3) . . . . ?
N2 C11 O2 C12 171.9(2) . . . . ?
C10 C11 O2 C12 -8.4(4) . . . . ?
C17 C12 O2 C11 -100.3(3) . . . . ?
C13 C12 O2 C11 84.3(3) . . . . ?
